data_7251813
loop_
_publ_author_name
'Chen, Zhi-Hao'
'Lin, Shuang'
'Kang, Xinman'
'Huang, Jiawu'
'Qian, Jiasheng'
'Li, Qingjiang'
'Wang, Honggen'

_publ_section_title
;
 \b-Boron or \b-silicon effect enables a regioselective Ni-catalyzed
 hydrocyanation of internal alkynes
;
_journal_issue 16
_journal_name_full 'Green Chemistry'
_journal_page_first 7040
_journal_page_last 7048
_journal_paper_doi 10.1039/D6GC00727A
_journal_volume 28
_journal_year 2026
_chemical_formula_moiety 'C13 H19 B N2 O4'
_chemical_formula_sum 'C13 H19 B N2 O4'
_chemical_formula_weight 278.11
_space_group_crystal_system monoclinic
_space_group_IT_number 14
_space_group_name_Hall '-P 2ybc'
_space_group_name_H-M_alt 'P 1 21/c 1'
_atom_sites_solution_hydrogens geom
_atom_sites_solution_primary dual
_audit_creation_date 2023-05-22
_audit_creation_method
;
Olex2 1.3
(compiled 2020.11.12 svn.r5f609507 for OlexSys, GUI svn.r6408)
;
_audit_update_record
;
2024-08-02 deposited with the CCDC.	2026-03-16 downloaded from the CCDC.
;
_cell_angle_alpha 90
_cell_angle_beta 100.812(2)
_cell_angle_gamma 90
_cell_formula_units_Z 4
_cell_length_a 7.1742(2)
_cell_length_b 20.2220(4)
_cell_length_c 10.1873(2)
_cell_measurement_reflns_used 6145
_cell_measurement_temperature 100.01(10)
_cell_measurement_theta_max 75.4020
_cell_measurement_theta_min 2.1630
_cell_volume 1451.70(6)
_computing_cell_refinement 'CrysAlisPro 1.171.42.84a (Rigaku OD, 2023)'
_computing_data_collection 'CrysAlisPro 1.171.42.84a (Rigaku OD, 2023)'
_computing_data_reduction 'CrysAlisPro 1.171.42.84a (Rigaku OD, 2023)'
_computing_molecular_graphics 'Olex2 1.3 (Dolomanov et al., 2009)'
_computing_publication_material 'Olex2 1.3 (Dolomanov et al., 2009)'
_computing_structure_refinement 'SHELXL 2018/3 (Sheldrick, 2015)'
_computing_structure_solution 'SHELXT 2018/2 (Sheldrick, 2018)'
_diffrn_ambient_environment N~2~
_diffrn_ambient_temperature 100.01(10)
_diffrn_detector 'Hybrid Pixel Array Detector'
_diffrn_detector_area_resol_mean 10.0000
_diffrn_detector_type HyPix
_diffrn_measured_fraction_theta_full 0.998
_diffrn_measured_fraction_theta_max 0.956
_diffrn_measurement_details
;
List of Runs (angles in degrees, time in seconds):

  # Type    Start    End  Width  t~exp~   \w     \q     \k     \f   Frames
#--------------------------------------------------------------------------
  1  \w   -103.00 -75.00   0.50    0.17    -- -100.00  77.00 -90.00   56
  2  \w    -63.00 -36.00   0.50    0.17    -- -100.00  77.00 -90.00   54
  3  \w    -52.00 -26.00   0.50    0.17    -- -100.00  61.00  30.00   52
  4  \w    -62.00 -27.00   0.50    0.17    -- -100.00  61.00  90.00   70
  5  \w    -60.00 -34.00   0.50    0.17    -- -100.00  61.00  60.00   52
  6  \w    -69.00 -34.00   0.50    0.17    -- -100.00  61.00   0.00   70
  7  \w    -53.00 -27.00   0.50    0.17    -- -100.00  49.00-105.00   52
  8  \w   -112.00 -54.00   0.50    0.17    -- -100.00 125.00  60.00  116
  9  \w   -173.00 -81.00   0.50    0.17    -- -100.00 -49.00 107.00  184
 10  \w   -117.00 -28.00   0.50    0.05    --  -44.84 -49.00 107.00  178
 11  \w     72.00  97.00   0.50    0.05    --   44.84  49.00-105.00   50
 12  \w    111.00 174.00   0.50    0.17    --  105.85  61.00-180.00  126
 13  \w    137.00 169.00   0.50    0.17    --  105.85  49.00-105.00   64
 14  \w    112.00 177.00   0.50    0.17    --  105.85  61.00 150.00  130
 15  \w     34.00 103.00   0.50    0.17    --  105.85 -77.00  60.00  138
 16  \w     34.00  68.00   0.50    0.17    --  105.85 -61.00 120.00   68
 17  \w     44.00  71.00   0.50    0.17    --  105.85 -61.00 150.00   54
 18  \w    -10.00  15.00   0.50    0.05    --   44.84 -49.00 107.00   50
 19  \w     40.00  73.00   0.50    0.17    --  105.85 -61.00 -30.00   66
 20  \w    -31.00  27.00   0.50    0.05    --   44.84 -19.00 -60.00  116
 21  \w     57.00  83.00   0.50    0.05    --   44.84-125.00 -60.00   52
 22  \w     39.00  89.00   0.50    0.17    --  105.85 -94.00 -30.00  100
 23  \w    -29.00  28.00   0.50    0.05    --  -44.84  49.00-105.00  114
;
_diffrn_measurement_device 'four-circle diffractometer'
_diffrn_measurement_device_type 'XtaLAB Synergy R, DW system, HyPix'
_diffrn_measurement_method '\w scans'
_diffrn_orient_matrix_type 'CrysAlisPro convention (1999,Acta A55,543-557)'
_diffrn_orient_matrix_UB_11 -0.0356587000
_diffrn_orient_matrix_UB_12 0.0459035000
_diffrn_orient_matrix_UB_13 0.1134508000
_diffrn_orient_matrix_UB_21 0.2143946000
_diffrn_orient_matrix_UB_22 0.0009611000
_diffrn_orient_matrix_UB_23 0.0577677000
_diffrn_orient_matrix_UB_31 0.0236371000
_diffrn_orient_matrix_UB_32 0.0607600000
_diffrn_orient_matrix_UB_33 -0.0866236000
_diffrn_radiation_monochromator mirror
_diffrn_radiation_probe x-ray
_diffrn_radiation_type 'Cu K\a'
_diffrn_radiation_wavelength 1.54184
_diffrn_reflns_av_R_equivalents 0.0435
_diffrn_reflns_av_unetI/netI 0.0454
_diffrn_reflns_Laue_measured_fraction_full 0.998
_diffrn_reflns_Laue_measured_fraction_max 0.956
_diffrn_reflns_limit_h_max 9
_diffrn_reflns_limit_h_min -8
_diffrn_reflns_limit_k_max 25
_diffrn_reflns_limit_k_min -9
_diffrn_reflns_limit_l_max 12
_diffrn_reflns_limit_l_min -12
_diffrn_reflns_number 9189
_diffrn_reflns_point_group_measured_fraction_full 0.998
_diffrn_reflns_point_group_measured_fraction_max 0.956
_diffrn_reflns_theta_full 67.684
_diffrn_reflns_theta_max 75.547
_diffrn_reflns_theta_min 4.373
_diffrn_source 'Rotating-anode X-ray tube'
_diffrn_source_type 'Rigaku (Cu) X-ray Source'
_exptl_absorpt_coefficient_mu 0.767
_exptl_absorpt_correction_T_max 1.00000
_exptl_absorpt_correction_T_min 0.56877
_exptl_absorpt_correction_type multi-scan
_exptl_absorpt_process_details
;
CrysAlisPro 1.171.42.84a (Rigaku Oxford Diffraction, 2023)
Empirical absorption correction using spherical harmonics,
implemented in SCALE3 ABSPACK scaling algorithm.
;
_exptl_crystal_colour colourless
_exptl_crystal_colour_primary colourless
_exptl_crystal_density_diffrn 1.272
_exptl_crystal_description block
_exptl_crystal_F_000 592
_exptl_crystal_size_max 0.2
_exptl_crystal_size_mid 0.1
_exptl_crystal_size_min 0.05
_refine_diff_density_max 0.290
_refine_diff_density_min -0.271
_refine_diff_density_rms 0.050
_refine_ls_extinction_method none
_refine_ls_goodness_of_fit_ref 1.066
_refine_ls_hydrogen_treatment constr
_refine_ls_matrix_type full
_refine_ls_number_parameters 183
_refine_ls_number_reflns 2863
_refine_ls_number_restraints 0
_refine_ls_restrained_S_all 1.066
_refine_ls_R_factor_all 0.0506
_refine_ls_R_factor_gt 0.0451
_refine_ls_shift/su_max 0.001
_refine_ls_shift/su_mean 0.000
_refine_ls_structure_factor_coef Fsqd
_refine_ls_weighting_details 'w=1/[\s^2^(Fo^2^)+(0.0685P)^2^+0.3537P] where P=(Fo^2^+2Fc^2^)/3'
_refine_ls_weighting_scheme calc
_refine_ls_wR_factor_gt 0.1204
_refine_ls_wR_factor_ref 0.1254
_reflns_Friedel_coverage 0.000
_reflns_number_gt 2499
_reflns_number_total 2863
_reflns_threshold_expression 'I > 2\s(I)'
_cod_data_source_file d6gc00727a2.cif
_cod_data_source_block chenzhh_230522_auto
_cod_depositor_comments 'Adding full bibliography for 7251813.cif.'
_cod_database_code 7251813
_shelx_shelxl_version_number 2018/3
_chemical_oxdiff_usercomment CHONB
_shelx_space_group_comment
;
The symmetry employed for this shelxl refinement is uniquely defined
by the following loop, which should always be used as a source of
symmetry information in preference to the above space-group names.
They are only intended as comments.
;
_shelx_estimated_absorpt_t_max 0.963
_shelx_estimated_absorpt_t_min 0.862
_reflns_odcompleteness_completeness 99.93
_reflns_odcompleteness_iscentric 1
_reflns_odcompleteness_theta 66.97
_olex2_refinement_description
;
1. Fixed Uiso
 At 1.2 times of:
  All C(H) groups, All C(H,H) groups
 At 1.5 times of:
  All C(H,H,H) groups
2.a Secondary CH2 refined with riding coordinates:
 C008(H00A,H00B), C009(H00C,H00D), C00D(H00H,H00I), C00F(H00J,H00K), C00H(H00M,
 H00N), C00I(H00O,H00P)
2.b Aromatic/amide H refined with riding coordinates:
 C00G(H00L)
2.c Idealised Me refined as rotating group:
 C00B(H00E,H00F,H00G), C00K(H00Q,H00R,H00S)
;
_olex2_submission_special_instructions 'No special instructions were received'
_oxdiff_exptl_absorpt_empirical_details
;
Empirical correction (ABSPACK) includes:
- Absorption correction using spherical harmonics
- Frame scaling
;
_oxdiff_exptl_absorpt_empirical_full_max 1.553
_oxdiff_exptl_absorpt_empirical_full_min 0.475

loop_
_space_group_symop_operation_xyz
'x, y, z'
'-x, y+1/2, -z+1/2'
'-x, -y, -z'
'x, -y-1/2, z-1/2'

loop_
_atom_site_label
_atom_site_type_symbol
_atom_site_fract_x
_atom_site_fract_y
_atom_site_fract_z
_atom_site_U_iso_or_equiv
_atom_site_adp_type
_atom_site_occupancy
_atom_site_site_symmetry_order
_atom_site_calc_flag
_atom_site_refinement_flags_posn
_atom_site_refinement_flags_adp
_atom_site_refinement_flags_occupancy
_atom_site_disorder_assembly
_atom_site_disorder_group
O001 O 0.80580(13) 0.67133(5) 0.64580(9) 0.0234(2) Uani 1 1 d . . . . .
O002 O 1.00767(13) 0.59225(5) 0.56135(10) 0.0256(2) Uani 1 1 d . . . . .
O003 O 0.65905(16) 0.76915(5) 0.63527(11) 0.0309(3) Uani 1 1 d . . . . .
O004 O 1.23713(14) 0.61972(5) 0.44993(12) 0.0325(3) Uani 1 1 d . . . . .
N005 N 0.73568(15) 0.64084(5) 0.41367(11) 0.0197(3) Uani 1 1 d . . . . .
N006 N 1.04939(19) 0.47412(7) 0.83515(13) 0.0340(3) Uani 1 1 d . . . . .
C007 C 0.69699(19) 0.71866(7) 0.58288(14) 0.0223(3) Uani 1 1 d . . . . .
C008 C 0.68600(19) 0.55183(7) 0.60756(14) 0.0221(3) Uani 1 1 d . . . . .
H00A H 0.549792 0.563395 0.583269 0.027 Uiso 1 1 calc R U . . .
H00B H 0.707305 0.511112 0.558485 0.027 Uiso 1 1 calc R U . . .
C009 C 0.62377(19) 0.70019(7) 0.43833(14) 0.0223(3) Uani 1 1 d . . . . .
H00C H 0.486629 0.689708 0.423640 0.027 Uiso 1 1 calc R U . . .
H00D H 0.643778 0.736872 0.378123 0.027 Uiso 1 1 calc R U . . .
C00A C 1.0738(2) 0.62170(7) 0.46353(15) 0.0247(3) Uani 1 1 d . . . . .
C00B C 0.6224(2) 0.59372(7) 0.31717(14) 0.0239(3) Uani 1 1 d . . . . .
H00E H 0.507608 0.580830 0.349958 0.036 Uiso 1 1 calc R U . . .
H00F H 0.698652 0.554310 0.308543 0.036 Uiso 1 1 calc R U . . .
H00G H 0.586554 0.615126 0.229770 0.036 Uiso 1 1 calc R U . . .
C00C C 0.73664(19) 0.53894(7) 0.75620(14) 0.0229(3) Uani 1 1 d . . . . .
C00D C 0.91803(18) 0.65812(7) 0.37002(14) 0.0233(3) Uani 1 1 d . . . . .
H00H H 0.940114 0.706442 0.376116 0.028 Uiso 1 1 calc R U . . .
H00I H 0.914111 0.644032 0.276470 0.028 Uiso 1 1 calc R U . . .
C00E C 0.9105(2) 0.50307(7) 0.80188(14) 0.0255(3) Uani 1 1 d . . . . .
C00F C 0.3795(2) 0.61645(7) 0.94022(15) 0.0269(3) Uani 1 1 d . . . . .
H00J H 0.480158 0.639081 1.004299 0.032 Uiso 1 1 calc R U . . .
H00K H 0.348059 0.574910 0.982669 0.032 Uiso 1 1 calc R U . . .
C00G C 0.6386(2) 0.55992(7) 0.84722(15) 0.0267(3) Uani 1 1 d . . . . .
H00L H 0.686645 0.549292 0.938111 0.032 Uiso 1 1 calc R U . . .
C00H C 0.4571(2) 0.59928(8) 0.81636(16) 0.0315(3) Uani 1 1 d . . . . .
H00M H 0.360735 0.573448 0.754909 0.038 Uiso 1 1 calc R U . . .
H00N H 0.480713 0.640619 0.770070 0.038 Uiso 1 1 calc R U . . .
C00I C 0.2045(2) 0.66024(8) 0.91504(18) 0.0343(4) Uani 1 1 d . . . . .
H00O H 0.100390 0.636743 0.855627 0.041 Uiso 1 1 calc R U . . .
H00P H 0.232876 0.700999 0.868677 0.041 Uiso 1 1 calc R U . . .
B00J B 0.8103(2) 0.61057(7) 0.56408(15) 0.0211(3) Uani 1 1 d . . . . .
C00K C 0.1394(3) 0.67894(11) 1.0437(2) 0.0563(6) Uani 1 1 d . . . . .
H00Q H 0.019676 0.703431 1.022412 0.084 Uiso 1 1 calc R U . . .
H00R H 0.236029 0.706703 1.098303 0.084 Uiso 1 1 calc R U . . .
H00S H 0.120592 0.638749 1.093357 0.084 Uiso 1 1 calc R U . . .

loop_
_atom_site_aniso_label
_atom_site_aniso_U_11
_atom_site_aniso_U_22
_atom_site_aniso_U_33
_atom_site_aniso_U_23
_atom_site_aniso_U_13
_atom_site_aniso_U_12
O001 0.0220(5) 0.0234(5) 0.0232(5) -0.0007(4) 0.0003(4) -0.0010(4)
O002 0.0152(5) 0.0303(5) 0.0303(5) 0.0033(4) 0.0018(4) 0.0018(4)
O003 0.0342(6) 0.0261(5) 0.0332(6) -0.0054(4) 0.0086(5) 0.0028(4)
O004 0.0158(5) 0.0380(6) 0.0443(7) 0.0004(5) 0.0074(4) 0.0007(4)
N005 0.0141(5) 0.0220(5) 0.0231(6) -0.0010(4) 0.0033(4) -0.0006(4)
N006 0.0305(7) 0.0410(7) 0.0297(7) 0.0008(5) 0.0037(5) 0.0113(6)
C007 0.0177(6) 0.0232(7) 0.0266(7) 0.0002(5) 0.0054(5) -0.0011(5)
C008 0.0180(6) 0.0237(6) 0.0240(7) -0.0001(5) 0.0022(5) 0.0003(5)
C009 0.0172(6) 0.0244(6) 0.0251(7) 0.0000(5) 0.0035(5) 0.0030(5)
C00A 0.0175(7) 0.0254(7) 0.0310(7) -0.0027(5) 0.0042(6) -0.0010(5)
C00B 0.0208(7) 0.0270(7) 0.0228(7) -0.0043(5) 0.0017(5) -0.0034(5)
C00C 0.0192(6) 0.0224(6) 0.0262(7) 0.0020(5) 0.0019(5) -0.0004(5)
C00D 0.0160(6) 0.0274(7) 0.0274(7) 0.0012(5) 0.0063(5) -0.0005(5)
C00E 0.0249(7) 0.0278(7) 0.0237(7) 0.0012(5) 0.0040(6) 0.0015(6)
C00F 0.0241(7) 0.0280(7) 0.0290(8) 0.0026(6) 0.0059(6) 0.0017(6)
C00G 0.0231(7) 0.0306(7) 0.0251(7) 0.0032(5) 0.0015(6) 0.0030(6)
C00H 0.0248(8) 0.0418(8) 0.0268(8) 0.0007(6) 0.0020(6) 0.0102(6)
C00I 0.0262(8) 0.0363(8) 0.0412(9) 0.0036(7) 0.0085(7) 0.0064(6)
B00J 0.0158(7) 0.0230(7) 0.0237(8) -0.0002(6) 0.0015(6) 0.0018(5)
C00K 0.0636(13) 0.0528(11) 0.0632(13) 0.0198(10) 0.0395(11) 0.0295(10)

loop_
_atom_type_symbol
_atom_type_description
_atom_type_scat_dispersion_real
_atom_type_scat_dispersion_imag
_atom_type_scat_source
C C 0.0181 0.0091 'International Tables Vol C Tables 4.2.6.8 and 6.1.1.4'
H H 0.0000 0.0000 'International Tables Vol C Tables 4.2.6.8 and 6.1.1.4'
B B 0.0090 0.0039 'International Tables Vol C Tables 4.2.6.8 and 6.1.1.4'
N N 0.0311 0.0180 'International Tables Vol C Tables 4.2.6.8 and 6.1.1.4'
O O 0.0492 0.0322 'International Tables Vol C Tables 4.2.6.8 and 6.1.1.4'

loop_
_geom_angle_atom_site_label_1
_geom_angle_atom_site_label_2
_geom_angle_atom_site_label_3
_geom_angle
_geom_angle_site_symmetry_1
_geom_angle_site_symmetry_3
_geom_angle_publ_flag
C007 O001 B00J 113.53(11) . . ?
C00A O002 B00J 112.58(11) . . ?
C009 N005 C00B 112.35(10) . . ?
C009 N005 C00D 112.93(10) . . ?
C009 N005 B00J 103.55(10) . . ?
C00B N005 C00D 110.51(10) . . ?
C00B N005 B00J 114.68(10) . . ?
C00D N005 B00J 102.32(10) . . ?
O001 C007 C009 111.00(11) . . ?
O003 C007 O001 124.03(13) . . ?
O003 C007 C009 124.96(13) . . ?
H00A C008 H00B 108.0 . . ?
C00C C008 H00A 109.4 . . ?
C00C C008 H00B 109.4 . . ?
C00C C008 B00J 111.36(11) . . ?
B00J C008 H00A 109.4 . . ?
B00J C008 H00B 109.4 . . ?
N005 C009 C007 105.24(10) . . ?
N005 C009 H00C 110.7 . . ?
N005 C009 H00D 110.7 . . ?
C007 C009 H00C 110.7 . . ?
C007 C009 H00D 110.7 . . ?
H00C C009 H00D 108.8 . . ?
O002 C00A C00D 111.44(11) . . ?
O004 C00A O002 124.41(13) . . ?
O004 C00A C00D 124.15(13) . . ?
N005 C00B H00E 109.5 . . ?
N005 C00B H00F 109.5 . . ?
N005 C00B H00G 109.5 . . ?
H00E C00B H00F 109.5 . . ?
H00E C00B H00G 109.5 . . ?
H00F C00B H00G 109.5 . . ?
C00E C00C C008 116.14(12) . . ?
C00G C00C C008 125.62(13) . . ?
C00G C00C C00E 118.19(13) . . ?
N005 C00D C00A 106.36(11) . . ?
N005 C00D H00H 110.5 . . ?
N005 C00D H00I 110.5 . . ?
C00A C00D H00H 110.5 . . ?
C00A C00D H00I 110.5 . . ?
H00H C00D H00I 108.6 . . ?
N006 C00E C00C 178.34(16) . . ?
H00J C00F H00K 107.6 . . ?
C00H C00F H00J 108.6 . . ?
C00H C00F H00K 108.6 . . ?
C00H C00F C00I 114.52(13) . . ?
C00I C00F H00J 108.6 . . ?
C00I C00F H00K 108.6 . . ?
C00C C00G H00L 117.6 . . ?
C00C C00G C00H 124.76(13) . . ?
C00H C00G H00L 117.6 . . ?
C00F C00H H00M 109.1 . . ?
C00F C00H H00N 109.1 . . ?
C00G C00H C00F 112.70(13) . . ?
C00G C00H H00M 109.1 . . ?
C00G C00H H00N 109.1 . . ?
H00M C00H H00N 107.8 . . ?
C00F C00I H00O 109.2 . . ?
C00F C00I H00P 109.2 . . ?
C00F C00I C00K 112.18(15) . . ?
H00O C00I H00P 107.9 . . ?
C00K C00I H00O 109.2 . . ?
C00K C00I H00P 109.2 . . ?
O001 B00J N005 100.17(10) . . ?
O001 B00J C008 112.77(11) . . ?
O002 B00J O001 109.95(11) . . ?
O002 B00J N005 102.89(10) . . ?
O002 B00J C008 114.08(11) . . ?
C008 B00J N005 115.74(11) . . ?
C00I C00K H00Q 109.5 . . ?
C00I C00K H00R 109.5 . . ?
C00I C00K H00S 109.5 . . ?
H00Q C00K H00R 109.5 . . ?
H00Q C00K H00S 109.5 . . ?
H00R C00K H00S 109.5 . . ?

loop_
_geom_bond_atom_site_label_1
_geom_bond_atom_site_label_2
_geom_bond_distance
_geom_bond_site_symmetry_2
_geom_bond_publ_flag
O001 C007 1.3224(17) . ?
O001 B00J 1.4879(17) . ?
O002 C00A 1.3231(18) . ?
O002 B00J 1.4688(17) . ?
O003 C007 1.2065(17) . ?
O004 C00A 1.2059(18) . ?
N005 C009 1.4912(17) . ?
N005 C00B 1.4952(17) . ?
N005 C00D 1.4999(17) . ?
N005 B00J 1.6436(19) . ?
N006 C00E 1.151(2) . ?
C007 C009 1.5145(19) . ?
C008 H00A 0.9900 . ?
C008 H00B 0.9900 . ?
C008 C00C 1.512(2) . ?
C008 B00J 1.597(2) . ?
C009 H00C 0.9900 . ?
C009 H00D 0.9900 . ?
C00A C00D 1.516(2) . ?
C00B H00E 0.9800 . ?
C00B H00F 0.9800 . ?
C00B H00G 0.9800 . ?
C00C C00E 1.442(2) . ?
C00C C00G 1.334(2) . ?
C00D H00H 0.9900 . ?
C00D H00I 0.9900 . ?
C00F H00J 0.9900 . ?
C00F H00K 0.9900 . ?
C00F C00H 1.512(2) . ?
C00F C00I 1.519(2) . ?
C00G H00L 0.9500 . ?
C00G C00H 1.508(2) . ?
C00H H00M 0.9900 . ?
C00H H00N 0.9900 . ?
C00I H00O 0.9900 . ?
C00I H00P 0.9900 . ?
C00I C00K 1.519(3) . ?
C00K H00Q 0.9800 . ?
C00K H00R 0.9800 . ?
C00K H00S 0.9800 . ?

loop_
_geom_torsion_atom_site_label_1
_geom_torsion_atom_site_label_2
_geom_torsion_atom_site_label_3
_geom_torsion_atom_site_label_4
_geom_torsion
_geom_torsion_site_symmetry_1
_geom_torsion_site_symmetry_2
_geom_torsion_site_symmetry_3
_geom_torsion_site_symmetry_4
_geom_torsion_publ_flag
O001 C007 C009 N005 -11.54(14) . . . . ?
O002 C00A C00D N005 -6.57(15) . . . . ?
O003 C007 C009 N005 169.77(13) . . . . ?
O004 C00A C00D N005 173.17(13) . . . . ?
C007 O001 B00J O002 127.17(12) . . . . ?
C007 O001 B00J N005 19.34(13) . . . . ?
C007 O001 B00J C008 -104.28(13) . . . . ?
C008 C00C C00G C00H 1.2(2) . . . . ?
C009 N005 C00D C00A 127.01(12) . . . . ?
C009 N005 B00J O001 -24.73(12) . . . . ?
C009 N005 B00J O002 -138.10(10) . . . . ?
C009 N005 B00J C008 96.81(13) . . . . ?
C00A O002 B00J O001 -87.83(14) . . . . ?
C00A O002 B00J N005 18.17(14) . . . . ?
C00A O002 B00J C008 144.34(12) . . . . ?
C00B N005 C009 C007 146.39(11) . . . . ?
C00B N005 C00D C00A -106.19(12) . . . . ?
C00B N005 B00J O001 -147.48(10) . . . . ?
C00B N005 B00J O002 99.14(12) . . . . ?
C00B N005 B00J C008 -25.95(16) . . . . ?
C00C C008 B00J O001 -51.67(15) . . . . ?
C00C C008 B00J O002 74.69(15) . . . . ?
C00C C008 B00J N005 -166.19(11) . . . . ?
C00C C00G C00H C00F -179.50(14) . . . . ?
C00D N005 C009 C007 -87.79(13) . . . . ?
C00D N005 B00J O001 92.84(11) . . . . ?
C00D N005 B00J O002 -20.53(12) . . . . ?
C00D N005 B00J C008 -145.62(11) . . . . ?
C00E C00C C00G C00H 178.57(14) . . . . ?
C00H C00F C00I C00K -176.85(16) . . . . ?
C00I C00F C00H C00G 175.85(13) . . . . ?
B00J O001 C007 O003 172.43(13) . . . . ?
B00J O001 C007 C009 -6.27(15) . . . . ?
B00J O002 C00A O004 171.94(14) . . . . ?
B00J O002 C00A C00D -8.32(16) . . . . ?
B00J N005 C009 C007 22.10(12) . . . . ?
B00J N005 C00D C00A 16.35(13) . . . . ?
B00J C008 C00C C00E -76.80(15) . . . . ?
B00J C008 C00C C00G 100.57(16) . . . . ?
